data_7235165
loop_
_publ_author_name
'Bin Chen'
'Han Zhang'
'Wenwen Luo'
'Han Nie'
'Rongrong Hu'
'Anjun Qin'
'Zujin Zhao'
'Ben Zhong Tang'

_publ_section_title
;
 Oxidation-enhanced emission: exploring novel AIEgens from
 thieno[3,2-b]thiophene S,S-dioxide
;
_journal_name_full 'Journal of Materials Chemistry C'
_journal_page_first 960
_journal_page_last 968
_journal_paper_doi 10.1039/C6TC05116B
_journal_volume 5
_journal_year 2017
_chemical_formula_moiety 'C30 H20 O2 S2'
_chemical_formula_sum 'C30 H20 O2 S2'
_chemical_formula_weight 476.58
_space_group_IT_number 2
_space_group_name_Hall '-P 1'
_space_group_name_H-M_alt 'P -1'
_symmetry_cell_setting triclinic
_symmetry_space_group_name_Hall '-P 1'
_symmetry_space_group_name_H-M 'P -1'
_atom_sites_solution_hydrogens geom
_atom_sites_solution_primary direct
_atom_sites_solution_secondary difmap
_cell_angle_alpha 104.173(7)
_cell_angle_beta 102.316(7)
_cell_angle_gamma 98.648(7)
_cell_formula_units_Z 2
_cell_length_a 9.750(2)
_cell_length_b 10.415(2)
_cell_length_c 12.252(3)
_cell_measurement_reflns_used 1499
_cell_measurement_temperature 173(2)
_cell_measurement_theta_max 23.27
_cell_measurement_theta_min 3.16
_cell_volume 1151.2(4)
_computing_structure_refinement 'SHELXL-97 (Sheldrick, 2008)'
_computing_structure_solution 'SHELXS-97 (Sheldrick, 2008)'
_diffrn_ambient_temperature 173(2)
_diffrn_measured_fraction_theta_full 0.983
_diffrn_measured_fraction_theta_max 0.983
_diffrn_measurement_device_type 'PHOTON100 CMOS detector'
_diffrn_measurement_method 'omega scan'
_diffrn_radiation_monochromator 'TRIUMPH curved crystal monochromator'
_diffrn_radiation_source 'fine-focus sealed tube'
_diffrn_radiation_type MoK\a
_diffrn_radiation_wavelength 0.71073
_diffrn_reflns_av_R_equivalents 0.0934
_diffrn_reflns_av_sigmaI/netI 0.0985
_diffrn_reflns_limit_h_max 11
_diffrn_reflns_limit_h_min -11
_diffrn_reflns_limit_k_max 12
_diffrn_reflns_limit_k_min -12
_diffrn_reflns_limit_l_max 14
_diffrn_reflns_limit_l_min -14
_diffrn_reflns_number 11906
_diffrn_reflns_theta_full 25.43
_diffrn_reflns_theta_max 25.43
_diffrn_reflns_theta_min 3.09
_exptl_absorpt_coefficient_mu 0.258
_exptl_absorpt_correction_T_max 0.7452
_exptl_absorpt_correction_T_min 0.6819
_exptl_absorpt_correction_type multi-scan
_exptl_absorpt_process_details 'SADABS (Bruker, 2012)'
_exptl_crystal_density_diffrn 1.375
_exptl_crystal_density_method 'not measured'
_exptl_crystal_description block
_exptl_crystal_F_000 496
_exptl_crystal_size_max 0.22
_exptl_crystal_size_mid 0.18
_exptl_crystal_size_min 0.16
_refine_diff_density_max 0.415
_refine_diff_density_min -0.305
_refine_diff_density_rms 0.059
_refine_ls_extinction_method none
_refine_ls_goodness_of_fit_ref 1.024
_refine_ls_hydrogen_treatment constr
_refine_ls_matrix_type full
_refine_ls_number_parameters 307
_refine_ls_number_reflns 4179
_refine_ls_number_restraints 0
_refine_ls_restrained_S_all 1.024
_refine_ls_R_factor_all 0.1110
_refine_ls_R_factor_gt 0.0486
_refine_ls_shift/su_max 0.001
_refine_ls_shift/su_mean 0.000
_refine_ls_structure_factor_coef Fsqd
_refine_ls_weighting_details 'calc w=1/[\s^2^(Fo^2^)+(0.0314P)^2^+0.6204P] where P=(Fo^2^+2Fc^2^)/3'
_refine_ls_weighting_scheme calc
_refine_ls_wR_factor_gt 0.0882
_refine_ls_wR_factor_ref 0.1042
_reflns_number_gt 2507
_reflns_number_total 4179
_reflns_threshold_expression >2sigma(I)
_cod_data_source_file J-Mater-Chem-C-2017-5-960.cif
_cod_data_source_block 7
_cod_depositor_comments
;
The following automatic conversions were performed:

data item '_symmetry_cell_setting' value 'Triclinic' was changed to
'triclinic' in accordance with the built-in table derived from the
CIF Core dictionary named 'cif_core.dic' version 2.4.5 last updated
on 2014-11-21.

Automatic conversion script
Id: cif_fix_values 6909 2019-04-08 15:41:33Z antanas 
;
_cod_original_sg_symbol_Hall '-P 1   '
_cod_original_sg_symbol_H-M 'P-1   '
_cod_database_code 7235165

loop_
_symmetry_equiv_pos_as_xyz
'x, y, z'
'-x, -y, -z'

loop_
_atom_site_label
_atom_site_type_symbol
_atom_site_fract_x
_atom_site_fract_y
_atom_site_fract_z
_atom_site_U_iso_or_equiv
_atom_site_adp_type
_atom_site_occupancy
_atom_site_symmetry_multiplicity
_atom_site_calc_flag
_atom_site_refinement_flags
_atom_site_disorder_assembly
_atom_site_disorder_group
C1 C 0.1278(3) 0.7219(3) 0.2252(2) 0.0245(7) Uani 1 1 d . . .
C2 C 0.2002(3) 0.7855(3) 0.1651(2) 0.0230(7) Uani 1 1 d . . .
C3 C 0.1068(3) 0.7815(3) 0.0522(2) 0.0232(7) Uani 1 1 d . . .
C4 C -0.0327(3) 0.7203(3) 0.0283(2) 0.0241(7) Uani 1 1 d . . .
C5 C -0.1239(3) 0.7293(3) -0.0749(2) 0.0238(7) Uani 1 1 d . . .
C6 C -0.0437(3) 0.7964(3) -0.1326(2) 0.0251(7) Uani 1 1 d . . .
C7 C 0.1745(3) 0.6885(3) 0.3357(3) 0.0263(8) Uani 1 1 d . . .
C8 C 0.3125(3) 0.6631(3) 0.3689(3) 0.0316(8) Uani 1 1 d . . .
H8 H 0.3761 0.6675 0.3204 0.038 Uiso 1 1 calc R . .
C9 C 0.3555(4) 0.6318(3) 0.4727(3) 0.0386(9) Uani 1 1 d . . .
H9 H 0.4493 0.6156 0.4956 0.046 Uiso 1 1 calc R . .
C10 C 0.2631(4) 0.6238(3) 0.5434(3) 0.0421(10) Uani 1 1 d . . .
H10 H 0.2930 0.6012 0.6140 0.051 Uiso 1 1 calc R . .
C11 C 0.1286(4) 0.6485(3) 0.5115(3) 0.0425(10) Uani 1 1 d . . .
H11 H 0.0657 0.6438 0.5605 0.051 Uiso 1 1 calc R . .
C12 C 0.0839(4) 0.6801(3) 0.4082(3) 0.0363(9) Uani 1 1 d . . .
H12 H -0.0100 0.6964 0.3866 0.044 Uiso 1 1 calc R . .
C13 C 0.3525(3) 0.8570(3) 0.2032(3) 0.0234(7) Uani 1 1 d . . .
C14 C 0.4415(3) 0.8334(3) 0.1294(3) 0.0300(8) Uani 1 1 d . . .
H14 H 0.4038 0.7721 0.0534 0.036 Uiso 1 1 calc R . .
C15 C 0.5844(3) 0.8982(3) 0.1654(3) 0.0350(8) Uani 1 1 d . . .
H15 H 0.6448 0.8808 0.1145 0.042 Uiso 1 1 calc R . .
C16 C 0.6399(4) 0.9884(3) 0.2753(3) 0.0374(9) Uani 1 1 d . . .
H16 H 0.7387 1.0321 0.3003 0.045 Uiso 1 1 calc R . .
C17 C 0.5519(3) 1.0149(3) 0.3488(3) 0.0333(8) Uani 1 1 d . . .
H17 H 0.5898 1.0783 0.4238 0.040 Uiso 1 1 calc R . .
C18 C 0.4096(3) 0.9499(3) 0.3139(3) 0.0294(8) Uani 1 1 d . . .
H18 H 0.3497 0.9682 0.3651 0.035 Uiso 1 1 calc R . .
C19 C -0.2831(3) 0.6816(3) -0.1096(2) 0.0223(7) Uani 1 1 d . . .
C20 C -0.3708(3) 0.7668(3) -0.1405(2) 0.0289(8) Uani 1 1 d . . .
H20 H -0.3290 0.8538 -0.1439 0.035 Uiso 1 1 calc R . .
C21 C -0.5184(3) 0.7267(3) -0.1666(3) 0.0342(8) Uani 1 1 d . . .
H21 H -0.5775 0.7866 -0.1861 0.041 Uiso 1 1 calc R . .
C22 C -0.5804(3) 0.5987(3) -0.1642(3) 0.0327(8) Uani 1 1 d . . .
H22 H -0.6819 0.5704 -0.1827 0.039 Uiso 1 1 calc R . .
C23 C -0.4939(3) 0.5131(3) -0.1348(2) 0.0316(8) Uani 1 1 d . . .
H23 H -0.5359 0.4252 -0.1336 0.038 Uiso 1 1 calc R . .
C24 C -0.3462(3) 0.5544(3) -0.1069(2) 0.0268(7) Uani 1 1 d . . .
H24 H -0.2873 0.4949 -0.0858 0.032 Uiso 1 1 calc R . .
C25 C -0.0876(3) 0.8202(3) -0.2469(3) 0.0259(8) Uani 1 1 d . . .
C26 C -0.0308(3) 0.9411(3) -0.2664(3) 0.0276(8) Uani 1 1 d . . .
H26 H 0.0350 1.0111 -0.2042 0.033 Uiso 1 1 calc R . .
C27 C -0.0696(3) 0.9599(3) -0.3759(3) 0.0329(8) Uani 1 1 d . . .
H27 H -0.0294 1.0424 -0.3883 0.039 Uiso 1 1 calc R . .
C28 C -0.1657(4) 0.8606(3) -0.4670(3) 0.0351(9) Uani 1 1 d . . .
H28 H -0.1935 0.8748 -0.5416 0.042 Uiso 1 1 calc R . .
C29 C -0.2211(4) 0.7402(3) -0.4487(3) 0.0367(9) Uani 1 1 d . . .
H29 H -0.2867 0.6707 -0.5115 0.044 Uiso 1 1 calc R . .
C30 C -0.1827(3) 0.7193(3) -0.3404(3) 0.0321(8) Uani 1 1 d . . .
H30 H -0.2213 0.6354 -0.3295 0.039 Uiso 1 1 calc R . .
O1 O -0.0920(2) 0.5142(2) 0.11608(18) 0.0351(6) Uani 1 1 d . . .
O2 O -0.1499(2) 0.7309(2) 0.20451(18) 0.0350(6) Uani 1 1 d . . .
S1 S -0.05855(9) 0.65953(8) 0.14601(7) 0.0259(2) Uani 1 1 d . . .
S2 S 0.13680(9) 0.85069(8) -0.05545(7) 0.0283(2) Uani 1 1 d . . .

loop_
_atom_site_aniso_label
_atom_site_aniso_U_11
_atom_site_aniso_U_22
_atom_site_aniso_U_33
_atom_site_aniso_U_23
_atom_site_aniso_U_13
_atom_site_aniso_U_12
C1 0.0217(18) 0.0257(17) 0.0257(17) 0.0042(14) 0.0074(14) 0.0073(14)
C2 0.0248(18) 0.0203(16) 0.0245(16) 0.0060(13) 0.0078(14) 0.0052(14)
C3 0.0209(18) 0.0247(17) 0.0255(17) 0.0077(14) 0.0087(14) 0.0047(14)
C4 0.0277(19) 0.0228(16) 0.0231(16) 0.0067(14) 0.0099(14) 0.0047(15)
C5 0.0277(18) 0.0214(16) 0.0211(16) 0.0063(13) 0.0061(14) 0.0021(14)
C6 0.0257(18) 0.0235(17) 0.0254(17) 0.0066(14) 0.0085(14) 0.0012(14)
C7 0.031(2) 0.0205(17) 0.0258(17) 0.0057(14) 0.0072(15) 0.0026(15)
C8 0.034(2) 0.0265(18) 0.0317(18) 0.0073(15) 0.0048(16) 0.0061(15)
C9 0.038(2) 0.033(2) 0.036(2) 0.0101(16) -0.0055(17) 0.0025(17)
C10 0.056(3) 0.037(2) 0.0229(18) 0.0106(16) -0.0047(18) -0.0028(19)
C11 0.057(3) 0.042(2) 0.0267(19) 0.0100(17) 0.0160(18) -0.0006(19)
C12 0.039(2) 0.041(2) 0.0323(19) 0.0138(16) 0.0131(17) 0.0087(17)
C13 0.0239(18) 0.0238(17) 0.0277(17) 0.0117(14) 0.0109(14) 0.0081(14)
C14 0.0282(19) 0.0327(19) 0.0303(18) 0.0109(15) 0.0076(15) 0.0074(15)
C15 0.028(2) 0.047(2) 0.038(2) 0.0165(18) 0.0161(16) 0.0133(17)
C16 0.0239(19) 0.042(2) 0.048(2) 0.0215(18) 0.0068(17) 0.0024(16)
C17 0.033(2) 0.0308(19) 0.0322(19) 0.0085(15) 0.0046(16) 0.0022(16)
C18 0.031(2) 0.0298(18) 0.0301(18) 0.0095(15) 0.0123(15) 0.0080(15)
C19 0.0256(18) 0.0255(17) 0.0156(15) 0.0073(13) 0.0049(13) 0.0031(14)
C20 0.034(2) 0.0275(18) 0.0252(17) 0.0096(14) 0.0068(15) 0.0026(15)
C21 0.034(2) 0.044(2) 0.0279(18) 0.0160(16) 0.0048(15) 0.0115(17)
C22 0.0230(18) 0.048(2) 0.0249(17) 0.0120(16) 0.0056(14) -0.0021(17)
C23 0.035(2) 0.0325(19) 0.0257(17) 0.0117(15) 0.0075(15) -0.0012(16)
C24 0.0306(19) 0.0281(18) 0.0221(16) 0.0089(14) 0.0065(14) 0.0053(15)
C25 0.0271(19) 0.0281(18) 0.0262(17) 0.0102(15) 0.0107(15) 0.0074(15)
C26 0.0269(18) 0.0267(18) 0.0329(18) 0.0092(15) 0.0146(15) 0.0057(15)
C27 0.037(2) 0.0312(18) 0.043(2) 0.0200(16) 0.0236(17) 0.0122(16)
C28 0.038(2) 0.048(2) 0.033(2) 0.0221(18) 0.0180(17) 0.0189(18)
C29 0.036(2) 0.045(2) 0.0281(18) 0.0113(16) 0.0104(16) 0.0048(17)
C30 0.036(2) 0.0297(18) 0.0315(18) 0.0102(15) 0.0124(16) 0.0006(16)
O1 0.0410(14) 0.0263(12) 0.0400(13) 0.0130(10) 0.0141(11) 0.0021(11)
O2 0.0318(13) 0.0407(14) 0.0375(13) 0.0122(11) 0.0162(11) 0.0111(11)
S1 0.0265(5) 0.0262(5) 0.0281(4) 0.0107(4) 0.0111(4) 0.0048(4)
S2 0.0262(5) 0.0312(5) 0.0293(4) 0.0129(4) 0.0096(4) 0.0010(4)

loop_
_atom_type_symbol
_atom_type_description
_atom_type_scat_dispersion_real
_atom_type_scat_dispersion_imag
_atom_type_scat_source
C C 0.0033 0.0016 'International Tables Vol C Tables 4.2.6.8 and 6.1.1.4'
H H 0.0000 0.0000 'International Tables Vol C Tables 4.2.6.8 and 6.1.1.4'
O O 0.0106 0.0060 'International Tables Vol C Tables 4.2.6.8 and 6.1.1.4'
S S 0.1246 0.1234 'International Tables Vol C Tables 4.2.6.8 and 6.1.1.4'

loop_
_geom_angle_atom_site_label_1
_geom_angle_atom_site_label_2
_geom_angle_atom_site_label_3
_geom_angle
_geom_angle_site_symmetry_1
_geom_angle_site_symmetry_3
C2 C1 C7 132.2(3) . .
C2 C1 S1 110.5(2) . .
C7 C1 S1 117.2(2) . .
C1 C2 C3 111.5(3) . .
C1 C2 C13 127.0(3) . .
C3 C2 C13 121.4(3) . .
C4 C3 C2 116.9(3) . .
C4 C3 S2 110.7(2) . .
C2 C3 S2 132.2(2) . .
C3 C4 C5 116.1(3) . .
C3 C4 S1 108.5(2) . .
C5 C4 S1 135.1(2) . .
C6 C5 C4 109.6(3) . .
C6 C5 C19 126.1(3) . .
C4 C5 C19 124.1(3) . .
C5 C6 C25 129.7(3) . .
C5 C6 S2 111.8(2) . .
C25 C6 S2 118.4(2) . .
C12 C7 C8 118.6(3) . .
C12 C7 C1 121.3(3) . .
C8 C7 C1 120.1(3) . .
C9 C8 C7 119.7(3) . .
C9 C8 H8 120.1 . .
C7 C8 H8 120.1 . .
C10 C9 C8 120.5(3) . .
C10 C9 H9 119.7 . .
C8 C9 H9 119.7 . .
C11 C10 C9 120.0(3) . .
C11 C10 H10 120.0 . .
C9 C10 H10 120.0 . .
C10 C11 C12 120.3(3) . .
C10 C11 H11 119.9 . .
C12 C11 H11 119.9 . .
C11 C12 C7 120.9(3) . .
C11 C12 H12 119.6 . .
C7 C12 H12 119.6 . .
C14 C13 C18 118.8(3) . .
C14 C13 C2 120.4(3) . .
C18 C13 C2 120.8(3) . .
C15 C14 C13 120.5(3) . .
C15 C14 H14 119.7 . .
C13 C14 H14 119.7 . .
C14 C15 C16 120.2(3) . .
C14 C15 H15 119.9 . .
C16 C15 H15 119.9 . .
C17 C16 C15 119.9(3) . .
C17 C16 H16 120.0 . .
C15 C16 H16 120.0 . .
C18 C17 C16 120.3(3) . .
C18 C17 H17 119.9 . .
C16 C17 H17 119.9 . .
C17 C18 C13 120.3(3) . .
C17 C18 H18 119.9 . .
C13 C18 H18 119.9 . .
C20 C19 C24 118.8(3) . .
C20 C19 C5 120.1(3) . .
C24 C19 C5 121.1(3) . .
C21 C20 C19 120.7(3) . .
C21 C20 H20 119.7 . .
C19 C20 H20 119.7 . .
C20 C21 C22 120.0(3) . .
C20 C21 H21 120.0 . .
C22 C21 H21 120.0 . .
C23 C22 C21 119.6(3) . .
C23 C22 H22 120.2 . .
C21 C22 H22 120.2 . .
C22 C23 C24 120.3(3) . .
C22 C23 H23 119.9 . .
C24 C23 H23 119.9 . .
C23 C24 C19 120.6(3) . .
C23 C24 H24 119.7 . .
C19 C24 H24 119.7 . .
C30 C25 C26 118.3(3) . .
C30 C25 C6 120.4(3) . .
C26 C25 C6 121.2(3) . .
C27 C26 C25 120.4(3) . .
C27 C26 H26 119.8 . .
C25 C26 H26 119.8 . .
C28 C27 C26 120.8(3) . .
C28 C27 H27 119.6 . .
C26 C27 H27 119.6 . .
C27 C28 C29 119.1(3) . .
C27 C28 H28 120.5 . .
C29 C28 H28 120.5 . .
C30 C29 C28 120.9(3) . .
C30 C29 H29 119.6 . .
C28 C29 H29 119.6 . .
C29 C30 C25 120.5(3) . .
C29 C30 H30 119.7 . .
C25 C30 H30 119.7 . .
O1 S1 O2 117.42(13) . .
O1 S1 C4 112.85(13) . .
O2 S1 C4 110.63(14) . .
O1 S1 C1 109.39(14) . .
O2 S1 C1 111.25(13) . .
C4 S1 C1 92.57(14) . .
C3 S2 C6 91.72(14) . .

loop_
_geom_bond_atom_site_label_1
_geom_bond_atom_site_label_2
_geom_bond_distance
_geom_bond_site_symmetry_2
C1 C2 1.342(4) .
C1 C7 1.475(4) .
C1 S1 1.802(3) .
C2 C3 1.471(4) .
C2 C13 1.476(4) .
C3 C4 1.350(4) .
C3 S2 1.707(3) .
C4 C5 1.415(4) .
C4 S1 1.760(3) .
C5 C6 1.383(4) .
C5 C19 1.490(4) .
C6 C25 1.467(4) .
C6 S2 1.743(3) .
C7 C12 1.388(4) .
C7 C8 1.404(4) .
C8 C9 1.384(4) .
C8 H8 0.9500 .
C9 C10 1.384(5) .
C9 H9 0.9500 .
C10 C11 1.367(5) .
C10 H10 0.9500 .
C11 C12 1.383(4) .
C11 H11 0.9500 .
C12 H12 0.9500 .
C13 C14 1.386(4) .
C13 C18 1.400(4) .
C14 C15 1.378(4) .
C14 H14 0.9500 .
C15 C16 1.380(4) .
C15 H15 0.9500 .
C16 C17 1.379(5) .
C16 H16 0.9500 .
C17 C18 1.374(4) .
C17 H17 0.9500 .
C18 H18 0.9500 .
C19 C20 1.384(4) .
C19 C24 1.386(4) .
C20 C21 1.380(4) .
C20 H20 0.9500 .
C21 C22 1.388(4) .
C21 H21 0.9500 .
C22 C23 1.374(4) .
C22 H22 0.9500 .
C23 C24 1.381(4) .
C23 H23 0.9500 .
C24 H24 0.9500 .
C25 C30 1.393(4) .
C25 C26 1.395(4) .
C26 C27 1.384(4) .
C26 H26 0.9500 .
C27 C28 1.375(4) .
C27 H27 0.9500 .
C28 C29 1.379(4) .
C28 H28 0.9500 .
C29 C30 1.379(4) .
C29 H29 0.9500 .
C30 H30 0.9500 .
O1 S1 1.435(2) .
O2 S1 1.439(2) .
